data_7007057
loop_
_publ_author_name
'Chien, Chih-Hsien'
'Chang, Jung-Che'
'Yeh, Chen-Yu'
'Lee, Gene-Hsiang'
'Fang, Jim-Min'
'Song, You'
'Peng, Shie-Ming'

_publ_section_title
;
 Weak antiferromagnetic coupling for novel linear hexanuclear
 nickel(II) string complexes (Ni6 12+) and partial metal-metal bonds in
 their one-electron reduction products (Ni6 11+).
;
_journal_issue 26
_journal_name_full 'Dalton transactions (Cambridge, England : 2003)'
_journal_page_first 3249
_journal_page_last 3256
_journal_paper_doi 10.1039/b516749c
_journal_year 2006
_chemical_formula_sum 'C80 H68 Cl18 F6 N24 Ni6 O2 P'
_chemical_formula_weight 2532.91
_chemical_name_common (Ni6(bpyany)4Cl2)(PF6)
_chemical_name_systematic
;
?
;
_space_group_IT_number 130
_symmetry_cell_setting tetragonal
_symmetry_space_group_name_Hall '-P 4a 2ac'
_symmetry_space_group_name_H-M 'P 4/n c c :2'
_atom_sites_solution_hydrogens geom
_atom_sites_solution_primary direct
_atom_sites_solution_secondary difmap
_audit_creation_method SHELXL-97
_cell_angle_alpha 90.00
_cell_angle_beta 90.00
_cell_angle_gamma 90.00
_cell_formula_units_Z 4
_cell_length_a 15.9683(7)
_cell_length_b 15.9683(7)
_cell_length_c 41.456(2)
_cell_measurement_reflns_used all
_cell_measurement_temperature 150(1)
_cell_measurement_theta_max 27.50
_cell_measurement_theta_min 1.00
_cell_volume 10570.7(8)
_computing_cell_refinement DENZO-SMN
_computing_data_collection 'NONIUS COLLECT'
_computing_data_reduction DENZO-SMN
_computing_molecular_graphics 'Bruker SHELXTL'
_computing_publication_material 'Bruker SHELXTL'
_computing_structure_refinement 'SHELXL-97 (Sheldrick, 1997)'
_computing_structure_solution 'SHELXS-97 (Sheldrick, 1990)'
_diffrn_ambient_temperature 150(1)
_diffrn_measured_fraction_theta_full 0.989
_diffrn_measured_fraction_theta_max 0.989
_diffrn_measurement_device_type 'NONIUS KappaCCD'
_diffrn_measurement_method '\w scans'
_diffrn_radiation_monochromator graphite
_diffrn_radiation_source 'fine-focus sealed tube'
_diffrn_radiation_type MoK\a
_diffrn_radiation_wavelength 0.71073
_diffrn_reflns_av_R_equivalents 0.0742
_diffrn_reflns_av_sigmaI/netI 0.0388
_diffrn_reflns_limit_h_max 20
_diffrn_reflns_limit_h_min -20
_diffrn_reflns_limit_k_max 16
_diffrn_reflns_limit_k_min -20
_diffrn_reflns_limit_l_max 51
_diffrn_reflns_limit_l_min -51
_diffrn_reflns_number 58084
_diffrn_reflns_theta_full 27.50
_diffrn_reflns_theta_max 27.50
_diffrn_reflns_theta_min 1.61
_exptl_absorpt_coefficient_mu 1.583
_exptl_absorpt_correction_T_max 0.674
_exptl_absorpt_correction_T_min 0.543
_exptl_absorpt_correction_type multi-scan
_exptl_crystal_colour dark-green
_exptl_crystal_density_diffrn 1.592
_exptl_crystal_density_method 'not measured'
_exptl_crystal_description block
_exptl_crystal_F_000 5100
_exptl_crystal_size_max 0.32
_exptl_crystal_size_mid 0.32
_exptl_crystal_size_min 0.30
_refine_diff_density_max 1.890
_refine_diff_density_min -1.017
_refine_diff_density_rms 0.207
_refine_ls_extinction_coef 0.0016(3)
_refine_ls_extinction_expression Fc^*^=kFc[1+0.001xFc^2^\l^3^/sin(2\q)]^-1/4^
_refine_ls_extinction_method SHELXL
_refine_ls_goodness_of_fit_ref 1.047
_refine_ls_hydrogen_treatment constr
_refine_ls_matrix_type full
_refine_ls_number_parameters 313
_refine_ls_number_reflns 6028
_refine_ls_number_restraints 3
_refine_ls_restrained_S_all 1.052
_refine_ls_R_factor_all 0.1694
_refine_ls_R_factor_gt 0.1106
_refine_ls_shift/su_max 0.016
_refine_ls_shift/su_mean 0.001
_refine_ls_structure_factor_coef Fsqd
_refine_ls_weighting_details 'calc w=1/[\s^2^(Fo^2^)+(0.1826P)^2^+76.4940P] where P=(Fo^2^+2Fc^2^)/3'
_refine_ls_weighting_scheme calc
_refine_ls_wR_factor_gt 0.3232
_refine_ls_wR_factor_ref 0.3818
_reflns_number_gt 3267
_reflns_number_total 6028
_reflns_threshold_expression >2sigma(I)
_cod_data_source_file b516749c.txt
_cod_data_source_block ic11223(compd_4)
_cod_depositor_comments
;
The following automatic conversions were performed:
'_symmetry_cell_setting' value 'Tetragonal' changed to 'tetragonal'
according to '/home/saulius/struct/CIF-dictionaries/cif_core.dic'
dictionary named 'cif_core.dic' version 2.4.1 from 2010-06-29.

Automatic conversion script
Id: cif_fix_enum 1527 2010-12-29 10:47:43Z saulius 
;
_cod_original_sg_symbol_H-M P4/ncc
_cod_database_code 7007057

loop_
_symmetry_equiv_pos_as_xyz
'x, y, z'
'-x+1/2, -y+1/2, z'
'-y+1/2, x, z'
'y, -x+1/2, z'
'-x, y+1/2, -z+1/2'
'x+1/2, -y, -z+1/2'
'y+1/2, x+1/2, -z+1/2'
'-y, -x, -z+1/2'
'-x, -y, -z'
'x-1/2, y-1/2, -z'
'y-1/2, -x, -z'
'-y, x-1/2, -z'
'x, -y-1/2, z-1/2'
'-x-1/2, y, z-1/2'
'-y-1/2, -x-1/2, z-1/2'
'y, x, z-1/2'

loop_
_atom_site_label
_atom_site_type_symbol
_atom_site_fract_x
_atom_site_fract_y
_atom_site_fract_z
_atom_site_U_iso_or_equiv
_atom_site_adp_type
_atom_site_occupancy
_atom_site_symmetry_multiplicity
_atom_site_calc_flag
_atom_site_refinement_flags
_atom_site_disorder_assembly
_atom_site_disorder_group
Ni1 Ni 0.7500 0.7500 0.27271(6) 0.0467(6) Uani 1 4 d S . .
Ni2 Ni 0.7500 0.7500 0.33070(5) 0.0375(5) Uani 1 4 d S . .
Ni3 Ni 0.7500 0.7500 0.38578(5) 0.0358(5) Uani 1 4 d S . .
Ni4 Ni 0.7500 0.7500 0.43889(5) 0.0335(5) Uani 1 4 d S . .
Ni5 Ni 0.7500 0.7500 0.49402(5) 0.0333(5) Uani 1 4 d S . .
Ni6 Ni 0.7500 0.7500 0.55236(5) 0.0370(5) Uani 1 4 d S . .
Cl1 Cl 0.7500 0.7500 0.21663(12) 0.0618(12) Uani 1 4 d S . .
Cl2 Cl 0.7500 0.7500 0.60895(10) 0.0468(10) Uani 1 4 d S . .
N1 N 0.6344(5) 0.6900(5) 0.27886(19) 0.0569(19) Uani 1 1 d . . .
N2 N 0.6762(4) 0.6548(4) 0.33193(16) 0.0444(16) Uani 1 1 d . . .
N3 N 0.7028(3) 0.6331(4) 0.38540(16) 0.0382(14) Uani 1 1 d . . .
N4 N 0.7340(4) 0.6255(4) 0.43930(15) 0.0368(14) Uani 1 1 d . . .
N5 N 0.7692(3) 0.6316(4) 0.49279(16) 0.0386(15) Uani 1 1 d . . .
N6 N 0.8213(4) 0.6403(4) 0.54564(17) 0.0419(15) Uani 1 1 d . . .
C1 C 0.5761(7) 0.6956(8) 0.2562(3) 0.078(3) Uani 1 1 d . . .
H1A H 0.5911 0.7197 0.2361 0.094 Uiso 1 1 calc R . .
C2 C 0.4943(9) 0.6682(11) 0.2603(3) 0.114(5) Uani 1 1 d . . .
H2A H 0.4531 0.6766 0.2441 0.137 Uiso 1 1 calc R . .
C3 C 0.4751(8) 0.6283(12) 0.2888(3) 0.121(6) Uani 1 1 d . . .
H3A H 0.4203 0.6064 0.2917 0.145 Uiso 1 1 calc R . .
C4 C 0.5346(6) 0.6188(8) 0.3138(3) 0.080(3) Uani 1 1 d . . .
H4A H 0.5207 0.5915 0.3335 0.096 Uiso 1 1 calc R . .
C5 C 0.6154(6) 0.6517(6) 0.3084(2) 0.054(2) Uani 1 1 d . . .
C6 C 0.6749(5) 0.6009(5) 0.3576(2) 0.0435(18) Uani 1 1 d . . .
C7 C 0.6517(6) 0.5144(5) 0.3558(2) 0.054(2) Uani 1 1 d . . .
H7A H 0.6329 0.4909 0.3361 0.065 Uiso 1 1 calc R . .
C8 C 0.6571(6) 0.4661(5) 0.3830(2) 0.058(2) Uani 1 1 d . . .
H8A H 0.6414 0.4088 0.3820 0.069 Uiso 1 1 calc R . .
C9 C 0.6852(5) 0.4995(5) 0.4123(2) 0.048(2) Uani 1 1 d . . .
C10 C 0.7072(4) 0.5859(4) 0.4125(2) 0.0426(19) Uani 1 1 d . . .
C11 C 0.6969(5) 0.4561(5) 0.4426(2) 0.051(2) Uani 1 1 d . . .
H11A H 0.6843 0.3980 0.4440 0.061 Uiso 1 1 calc R . .
C12 C 0.7254(5) 0.4967(4) 0.4686(2) 0.046(2) Uani 1 1 d . . .
H12A H 0.7333 0.4673 0.4883 0.055 Uiso 1 1 calc R . .
C13 C 0.7442(4) 0.5847(4) 0.4669(2) 0.0386(17) Uani 1 1 d . . .
C14 C 0.8209(4) 0.5991(4) 0.5172(2) 0.0412(18) Uani 1 1 d . . .
C15 C 0.8765(5) 0.5313(5) 0.5118(2) 0.048(2) Uani 1 1 d . . .
H15A H 0.8773 0.5030 0.4916 0.058 Uiso 1 1 calc R . .
C16 C 0.9292(5) 0.5072(5) 0.5363(2) 0.059(3) Uani 1 1 d . . .
H16A H 0.9675 0.4624 0.5333 0.071 Uiso 1 1 calc R . .
C17 C 0.9258(6) 0.5484(6) 0.5650(3) 0.062(3) Uani 1 1 d . . .
H17A H 0.9605 0.5316 0.5825 0.074 Uiso 1 1 calc R . .
C18 C 0.8720(5) 0.6142(5) 0.5684(2) 0.0467(19) Uani 1 1 d . . .
H18A H 0.8713 0.6428 0.5885 0.056 Uiso 1 1 calc R . .
P1 P 0.7500 0.2500 0.5000 0.0368(9) Uani 1 4 d S . .
F1 F 0.8257(3) 0.1846(3) 0.50001(12) 0.0528(12) Uani 1 1 d . . .
F2 F 0.7500 0.2500 0.46142(16) 0.0572(18) Uani 1 2 d S . .
C19 C 0.3809(11) 0.6540(7) 0.0828(3) 0.145(7) Uiso 1 1 d D . .
H19A H 0.3229 0.6684 0.0765 0.174 Uiso 0.60 1 calc PR A 1
H19B H 0.4044 0.6181 0.0656 0.174 Uiso 0.60 1 calc PR A 1
H19C H 0.3739 0.6449 0.0594 0.174 Uiso 0.40 1 calc PR A 2
H19D H 0.3252 0.6728 0.0904 0.174 Uiso 0.40 1 calc PR A 2
Cl3 Cl 0.3764(4) 0.5980(7) 0.11646(18) 0.140(4) Uani 0.60 1 d PD B 1
Cl3' Cl 0.3861(12) 0.5511(8) 0.0978(4) 0.179(7) Uiso 0.40 1 d PD B 2
Cl4 Cl 0.4384(3) 0.7454(3) 0.08405(12) 0.1269(16) Uani 1 1 d D B .
C20 C 0.5724(13) 0.8172(14) 0.1597(4) 0.162(9) Uani 1 1 d . . .
H20A H 0.5729 0.7938 0.1376 0.194 Uiso 1 1 calc R . .
H20B H 0.6171 0.7889 0.1721 0.194 Uiso 1 1 calc R . .
Cl5 Cl 0.4779(4) 0.7956(7) 0.17721(17) 0.234(4) Uani 1 1 d . . .
Cl6 Cl 0.5950(4) 0.9258(4) 0.15769(12) 0.172(3) Uani 1 1 d . . .
O1 O 0.2500 0.7500 0.2946(9) 0.319(18) Uiso 1 2 d S . .
H1 H 0.2618 0.7893 0.2988 0.479 Uiso 1 1 d . . .

loop_
_atom_site_aniso_label
_atom_site_aniso_U_11
_atom_site_aniso_U_22
_atom_site_aniso_U_33
_atom_site_aniso_U_23
_atom_site_aniso_U_13
_atom_site_aniso_U_12
Ni1 0.0424(8) 0.0424(8) 0.0554(14) 0.000 0.000 0.000
Ni2 0.0282(6) 0.0282(6) 0.0561(13) 0.000 0.000 0.000
Ni3 0.0246(6) 0.0246(6) 0.0583(12) 0.000 0.000 0.000
Ni4 0.0203(6) 0.0203(6) 0.0598(13) 0.000 0.000 0.000
Ni5 0.0201(6) 0.0201(6) 0.0597(13) 0.000 0.000 0.000
Ni6 0.0273(6) 0.0273(6) 0.0565(13) 0.000 0.000 0.000
Cl1 0.0661(19) 0.0661(19) 0.053(3) 0.000 0.000 0.000
Cl2 0.0427(14) 0.0427(14) 0.055(2) 0.000 0.000 0.000
N1 0.044(4) 0.058(5) 0.069(5) -0.019(4) -0.001(4) -0.014(3)
N2 0.037(3) 0.035(3) 0.061(4) -0.013(3) 0.005(3) -0.005(3)
N3 0.024(3) 0.026(3) 0.064(4) -0.006(3) 0.010(3) -0.005(2)
N4 0.028(3) 0.024(3) 0.059(4) -0.003(3) 0.012(3) -0.001(2)
N5 0.023(3) 0.026(3) 0.067(4) 0.001(3) 0.009(3) 0.001(2)
N6 0.034(3) 0.027(3) 0.064(4) 0.003(3) 0.013(3) 0.003(2)
C1 0.072(7) 0.098(9) 0.065(6) -0.018(6) -0.011(5) -0.025(6)
C2 0.091(9) 0.170(15) 0.081(9) -0.003(9) -0.029(7) -0.063(10)
C3 0.059(7) 0.209(18) 0.093(9) -0.015(10) -0.020(7) -0.063(9)
C4 0.052(6) 0.100(9) 0.089(7) -0.016(6) 0.001(5) -0.038(6)
C5 0.047(5) 0.047(5) 0.070(6) -0.019(4) 0.004(4) -0.009(4)
C6 0.037(4) 0.034(4) 0.059(5) -0.007(4) 0.014(4) -0.004(3)
C7 0.053(5) 0.036(4) 0.074(6) -0.012(4) 0.022(4) -0.011(4)
C8 0.056(5) 0.032(4) 0.085(7) -0.009(4) 0.022(5) -0.010(4)
C9 0.039(4) 0.025(4) 0.079(6) -0.008(4) 0.017(4) -0.005(3)
C10 0.027(4) 0.023(3) 0.077(6) -0.004(4) 0.015(3) 0.002(3)
C11 0.044(5) 0.022(4) 0.086(6) 0.001(4) 0.023(4) -0.004(3)
C12 0.041(4) 0.020(3) 0.078(6) 0.001(4) 0.018(4) 0.001(3)
C13 0.024(3) 0.021(3) 0.070(5) -0.004(3) 0.013(3) -0.001(3)
C14 0.022(3) 0.026(3) 0.075(5) 0.014(4) 0.010(3) 0.001(3)
C15 0.037(4) 0.026(4) 0.082(6) 0.007(4) 0.016(4) 0.007(3)
C16 0.043(5) 0.040(5) 0.094(7) 0.022(5) 0.012(5) 0.013(4)
C17 0.058(6) 0.051(5) 0.076(6) 0.019(5) 0.007(5) 0.019(4)
C18 0.039(4) 0.035(4) 0.066(5) 0.017(4) 0.008(4) 0.007(3)
P1 0.0320(12) 0.0320(12) 0.046(2) 0.000 0.000 0.000
F1 0.037(2) 0.037(2) 0.084(3) -0.001(2) 0.001(2) 0.0063(18)
F2 0.062(5) 0.066(5) 0.044(4) 0.000 0.000 -0.001(3)
Cl3 0.074(4) 0.232(9) 0.115(5) 0.090(6) -0.021(4) -0.046(5)
Cl4 0.091(3) 0.116(3) 0.174(4) -0.001(3) -0.015(3) -0.004(2)
C20 0.178(19) 0.20(2) 0.105(12) 0.028(12) 0.060(12) 0.103(16)
Cl5 0.115(4) 0.409(13) 0.178(6) -0.003(7) 0.011(4) 0.037(6)
Cl6 0.218(6) 0.169(5) 0.129(4) -0.017(3) 0.000(4) 0.102(5)

loop_
_atom_type_symbol
_atom_type_description
_atom_type_scat_dispersion_real
_atom_type_scat_dispersion_imag
_atom_type_scat_source
C C 0.0033 0.0016 'International Tables Vol C Tables 4.2.6.8 and 6.1.1.4'
H H 0.0000 0.0000 'International Tables Vol C Tables 4.2.6.8 and 6.1.1.4'
N N 0.0061 0.0033 'International Tables Vol C Tables 4.2.6.8 and 6.1.1.4'
Cl Cl 0.1484 0.1585 'International Tables Vol C Tables 4.2.6.8 and 6.1.1.4'
Ni Ni 0.3393 1.1124 'International Tables Vol C Tables 4.2.6.8 and 6.1.1.4'
P P 0.1023 0.0942 'International Tables Vol C Tables 4.2.6.8 and 6.1.1.4'
F F 0.0171 0.0103 'International Tables Vol C Tables 4.2.6.8 and 6.1.1.4'
O O 0.0106 0.0060 'International Tables Vol C Tables 4.2.6.8 and 6.1.1.4'

loop_
_geom_angle_atom_site_label_1
_geom_angle_atom_site_label_2
_geom_angle_atom_site_label_3
_geom_angle
_geom_angle_site_symmetry_1
_geom_angle_site_symmetry_3
_geom_angle_publ_flag
N1 Ni1 N1 89.15(5) 3_655 2_665 ?
N1 Ni1 N1 89.15(5) 3_655 . ?
N1 Ni1 N1 166.0(4) 2_665 . ?
N1 Ni1 N1 166.0(4) 3_655 4_565 ?
N1 Ni1 N1 89.15(5) 2_665 4_565 ?
N1 Ni1 N1 89.15(5) . 4_565 ?
N1 Ni1 Cl1 97.0(2) 3_655 . ?
N1 Ni1 Cl1 97.0(2) 2_665 . ?
N1 Ni1 Cl1 97.0(2) . . ?
N1 Ni1 Cl1 97.0(2) 4_565 . ?
N1 Ni1 Ni2 83.0(2) 3_655 . ?
N1 Ni1 Ni2 83.0(2) 2_665 . ?
N1 Ni1 Ni2 83.0(2) . . ?
N1 Ni1 Ni2 83.0(2) 4_565 . ?
Cl1 Ni1 Ni2 180.0 . . ?
N2 Ni2 N2 89.960(12) 3_655 . ?
N2 Ni2 N2 177.0(4) 3_655 4_565 ?
N2 Ni2 N2 89.960(12) . 4_565 ?
N2 Ni2 N2 89.960(12) 3_655 2_665 ?
N2 Ni2 N2 177.0(4) . 2_665 ?
N2 Ni2 N2 89.960(12) 4_565 2_665 ?
N2 Ni2 Ni3 88.5(2) 3_655 . ?
N2 Ni2 Ni3 88.5(2) . . ?
N2 Ni2 Ni3 88.5(2) 4_565 . ?
N2 Ni2 Ni3 88.5(2) 2_665 . ?
N2 Ni2 Ni1 91.5(2) 3_655 . ?
N2 Ni2 Ni1 91.5(2) . . ?
N2 Ni2 Ni1 91.5(2) 4_565 . ?
N2 Ni2 Ni1 91.5(2) 2_665 . ?
Ni3 Ni2 Ni1 180.0 . . ?
N3 Ni3 N3 89.997(3) . 3_655 ?
N3 Ni3 N3 89.997(4) . 4_565 ?
N3 Ni3 N3 179.1(4) 3_655 4_565 ?
N3 Ni3 N3 179.1(4) . 2_665 ?
N3 Ni3 N3 89.997(4) 3_655 2_665 ?
N3 Ni3 N3 89.997(4) 4_565 2_665 ?
N3 Ni3 Ni4 90.44(19) . . ?
N3 Ni3 Ni4 90.44(19) 3_655 . ?
N3 Ni3 Ni4 90.44(19) 4_565 . ?
N3 Ni3 Ni4 90.44(19) 2_665 . ?
N3 Ni3 Ni2 89.56(19) . . ?
N3 Ni3 Ni2 89.56(19) 3_655 . ?
N3 Ni3 Ni2 89.56(19) 4_565 . ?
N3 Ni3 Ni2 89.56(19) 2_665 . ?
Ni4 Ni3 Ni2 180.0 . . ?
N4 Ni4 N4 179.0(4) 3_655 4_565 ?
N4 Ni4 N4 89.996(4) 3_655 . ?
N4 Ni4 N4 89.996(4) 4_565 . ?
N4 Ni4 N4 89.996(4) 3_655 2_665 ?
N4 Ni4 N4 89.996(4) 4_565 2_665 ?
N4 Ni4 N4 179.0(4) . 2_665 ?
N4 Ni4 Ni3 90.49(19) 3_655 . ?
N4 Ni4 Ni3 90.49(19) 4_565 . ?
N4 Ni4 Ni3 90.49(19) . . ?
N4 Ni4 Ni3 90.49(19) 2_665 . ?
N4 Ni4 Ni5 89.51(19) 3_655 . ?
N4 Ni4 Ni5 89.51(19) 4_565 . ?
N4 Ni4 Ni5 89.51(19) . . ?
N4 Ni4 Ni5 89.51(19) 2_665 . ?
Ni3 Ni4 Ni5 180.0 . . ?
N5 Ni5 N5 89.960(12) . 4_565 ?
N5 Ni5 N5 89.960(12) . 3_655 ?
N5 Ni5 N5 177.0(4) 4_565 3_655 ?
N5 Ni5 N5 177.0(4) . 2_665 ?
N5 Ni5 N5 89.959(12) 4_565 2_665 ?
N5 Ni5 N5 89.959(12) 3_655 2_665 ?
N5 Ni5 Ni4 88.5(2) . . ?
N5 Ni5 Ni4 88.5(2) 4_565 . ?
N5 Ni5 Ni4 88.5(2) 3_655 . ?
N5 Ni5 Ni4 88.5(2) 2_665 . ?
N5 Ni5 Ni6 91.5(2) . . ?
N5 Ni5 Ni6 91.5(2) 4_565 . ?
N5 Ni5 Ni6 91.5(2) 3_655 . ?
N5 Ni5 Ni6 91.5(2) 2_665 . ?
Ni4 Ni5 Ni6 180.0 . . ?
N6 Ni6 N6 164.8(4) 4_565 3_655 ?
N6 Ni6 N6 89.00(5) 4_565 . ?
N6 Ni6 N6 89.00(5) 3_655 . ?
N6 Ni6 N6 89.00(5) 4_565 2_665 ?
N6 Ni6 N6 89.00(5) 3_655 2_665 ?
N6 Ni6 N6 164.8(4) . 2_665 ?
N6 Ni6 Cl2 97.6(2) 4_565 . ?
N6 Ni6 Cl2 97.6(2) 3_655 . ?
N6 Ni6 Cl2 97.6(2) . . ?
N6 Ni6 Cl2 97.6(2) 2_665 . ?
N6 Ni6 Ni5 82.4(2) 4_565 . ?
N6 Ni6 Ni5 82.4(2) 3_655 . ?
N6 Ni6 Ni5 82.4(2) . . ?
N6 Ni6 Ni5 82.4(2) 2_665 . ?
Cl2 Ni6 Ni5 180.0 . . ?
C1 N1 C5 119.7(8) . . ?
C1 N1 Ni1 120.1(7) . . ?
C5 N1 Ni1 119.8(6) . . ?
C6 N2 C5 121.1(7) . . ?
C6 N2 Ni2 121.8(5) . . ?
C5 N2 Ni2 116.2(6) . . ?
C6 N3 C10 121.2(6) . . ?
C6 N3 Ni3 119.2(5) . . ?
C10 N3 Ni3 119.3(5) . . ?
C13 N4 C10 121.3(6) . . ?
C13 N4 Ni4 118.6(5) . . ?
C10 N4 Ni4 119.9(5) . . ?
C13 N5 C14 122.2(6) . . ?
C13 N5 Ni5 121.0(5) . . ?
C14 N5 Ni5 116.0(5) . . ?
C18 N6 C14 118.4(7) . . ?
C18 N6 Ni6 120.2(6) . . ?
C14 N6 Ni6 121.2(5) . . ?
N1 C1 C2 123.6(11) . . ?
C3 C2 C1 117.4(12) . . ?
C2 C3 C4 122.0(11) . . ?
C5 C4 C3 117.2(11) . . ?
N2 C5 N1 116.7(7) . . ?
N2 C5 C4 123.1(9) . . ?
N1 C5 C4 119.9(9) . . ?
N3 C6 N2 115.0(7) . . ?
N3 C6 C7 120.1(8) . . ?
N2 C6 C7 124.7(8) . . ?
C8 C7 C6 118.9(8) . . ?
C7 C8 C9 121.3(8) . . ?
C8 C9 C10 117.0(8) . . ?
C8 C9 C11 127.7(7) . . ?
C10 C9 C11 115.3(8) . . ?
N4 C10 N3 116.1(6) . . ?
N4 C10 C9 122.5(8) . . ?
N3 C10 C9 121.4(8) . . ?
C12 C11 C9 120.7(7) . . ?
C11 C12 C13 120.4(8) . . ?
N4 C13 N5 116.3(6) . . ?
N4 C13 C12 119.7(7) . . ?
N5 C13 C12 123.9(8) . . ?
N6 C14 N5 116.8(6) . . ?
N6 C14 C15 120.5(7) . . ?
N5 C14 C15 122.4(8) . . ?
C16 C15 C14 118.6(9) . . ?
C17 C16 C15 119.2(8) . . ?
C16 C17 C18 119.1(9) . . ?
N6 C18 C17 124.1(9) . . ?
F1 P1 F1 180.0(4) 11_666 12_656 ?
F1 P1 F1 90.000(1) 11_666 . ?
F1 P1 F1 90.000(2) 12_656 . ?
F1 P1 F1 90.000(2) 11_666 2_655 ?
F1 P1 F1 90.000(1) 12_656 2_655 ?
F1 P1 F1 180.0(4) . 2_655 ?
F1 P1 F2 90.01(18) 11_666 11_666 ?
F1 P1 F2 90.01(18) 12_656 11_666 ?
F1 P1 F2 89.99(18) . 11_666 ?
F1 P1 F2 89.99(18) 2_655 11_666 ?
F1 P1 F2 89.99(18) 11_666 . ?
F1 P1 F2 89.99(18) 12_656 . ?
F1 P1 F2 90.01(18) . . ?
F1 P1 F2 90.01(18) 2_655 . ?
F2 P1 F2 180.000(2) 11_666 . ?
Cl3 C19 Cl4 117.1(8) . . ?
Cl3 C19 Cl3' 37.0(6) . . ?
Cl4 C19 Cl3' 139.0(11) . . ?
Cl5 C20 Cl6 113.4(10) . . ?

loop_
_geom_bond_atom_site_label_1
_geom_bond_atom_site_label_2
_geom_bond_distance
_geom_bond_site_symmetry_2
_geom_bond_publ_flag
Ni1 N1 2.095(7) 3_655 ?
Ni1 N1 2.095(7) 2_665 ?
Ni1 N1 2.095(7) . ?
Ni1 N1 2.095(7) 4_565 ?
Ni1 Cl1 2.325(5) . ?
Ni1 Ni2 2.404(3) . ?
Ni2 N2 1.924(6) 3_655 ?
Ni2 N2 1.924(6) . ?
Ni2 N2 1.924(6) 4_565 ?
Ni2 N2 1.924(6) 2_665 ?
Ni2 Ni3 2.283(3) . ?
Ni3 N3 2.013(6) . ?
Ni3 N3 2.013(6) 3_655 ?
Ni3 N3 2.013(6) 4_565 ?
Ni3 N3 2.013(6) 2_665 ?
Ni3 Ni4 2.202(3) . ?
Ni4 N4 2.004(6) 3_655 ?
Ni4 N4 2.004(6) 4_565 ?
Ni4 N4 2.004(6) . ?
Ni4 N4 2.004(6) 2_665 ?
Ni4 Ni5 2.286(3) . ?
Ni5 N5 1.916(6) . ?
Ni5 N5 1.916(6) 4_565 ?
Ni5 N5 1.916(6) 3_655 ?
Ni5 N5 1.916(6) 2_665 ?
Ni5 Ni6 2.418(3) . ?
Ni6 N6 2.107(6) 4_565 ?
Ni6 N6 2.107(6) 3_655 ?
Ni6 N6 2.107(6) . ?
Ni6 N6 2.107(6) 2_665 ?
Ni6 Cl2 2.346(4) . ?
N1 C1 1.326(12) . ?
N1 C5 1.403(12) . ?
N2 C6 1.370(10) . ?
N2 C5 1.376(11) . ?
N3 C6 1.337(10) . ?
N3 C10 1.354(10) . ?
N4 C13 1.328(10) . ?
N4 C10 1.348(10) . ?
N5 C13 1.368(10) . ?
N5 C14 1.405(10) . ?
N6 C18 1.311(10) . ?
N6 C14 1.351(10) . ?
C1 C2 1.388(16) . ?
C2 C3 1.376(18) . ?
C3 C4 1.416(17) . ?
C4 C5 1.411(13) . ?
C6 C7 1.433(11) . ?
C7 C8 1.368(13) . ?
C8 C9 1.400(12) . ?
C9 C10 1.424(10) . ?
C9 C11 1.446(12) . ?
C11 C12 1.338(12) . ?
C12 C13 1.438(10) . ?
C14 C15 1.418(10) . ?
C15 C16 1.376(12) . ?
C16 C17 1.360(14) . ?
C17 C18 1.364(12) . ?
P1 F1 1.598(4) 11_666 ?
P1 F1 1.598(4) 12_656 ?
P1 F1 1.598(4) . ?
P1 F1 1.598(4) 2_655 ?
P1 F2 1.599(7) 11_666 ?
P1 F2 1.599(7) . ?
C19 Cl3 1.657(9) . ?
C19 Cl4 1.725(9) . ?
C19 Cl3' 1.758(9) . ?
C20 Cl5 1.710(19) . ?
C20 Cl6 1.77(2) . ?
